data_1554742
loop_
_publ_author_name
'Amaya, Toru'
'Katoh, Shun'
'Moriuchi, Toshiyuki'
'Hirao, Toshikazu'

_publ_section_title
;
 Synthesis of a sumanenyl hafnocene complex
;
_journal_issue 7
_journal_name_full 'Organic Chemistry Frontiers'
_journal_page_first 1032
_journal_paper_doi 10.1039/C9QO00140A
_journal_volume 6
_journal_year 2019
_chemical_formula_moiety 'C31 H26 Cl2 Hf'
_chemical_formula_sum 'C31 H26 Cl2 Hf'
_chemical_formula_weight 647.94
_space_group_crystal_system monoclinic
_space_group_IT_number 11
_space_group_name_Hall '-P 2yb'
_space_group_name_H-M_alt 'P 1 21/m 1'
_atom_sites_solution_hydrogens geom
_atom_sites_solution_primary direct
_atom_sites_solution_secondary difmap
_audit_update_record
;
2019-01-25 deposited with the CCDC.	2019-02-26 downloaded from the CCDC.
;
_cell_angle_alpha 90.0000
_cell_angle_beta 95.0903(16)
_cell_angle_gamma 90.0000
_cell_formula_units_Z 2
_cell_length_a 8.1722(5)
_cell_length_b 16.0848(7)
_cell_length_c 9.1272(6)
_cell_measurement_reflns_used 9342
_cell_measurement_temperature 123
_cell_measurement_theta_max 27.45
_cell_measurement_theta_min 3.21
_cell_volume 1195.02(12)
_computing_cell_refinement 'RAPID AUTO'
_computing_data_collection 'RAPID AUTO (Rigaku, ????)'
_computing_data_reduction 'RAPID AUTO'
_computing_molecular_graphics 'CrystalStructure 4.3'
_computing_publication_material 'CrystalStructure 4.3 (Rigaku, 2018)'
_computing_structure_refinement 'SHELXL Version 2014/7 (Sheldrick, 2008)'
_computing_structure_solution 'SIR2004 (Burla, et al., 2005)'
_diffrn_ambient_temperature 123
_diffrn_detector_area_resol_mean 10.000
_diffrn_measured_fraction_theta_full 0.998
_diffrn_measured_fraction_theta_max 0.997
_diffrn_measurement_device_type 'Rigaku R-AXIS RAPID'
_diffrn_measurement_method \w
_diffrn_radiation_type 'Mo K\a'
_diffrn_radiation_wavelength 0.71075
_diffrn_reflns_av_R_equivalents 0.0658
_diffrn_reflns_av_unetI/netI 0.0602
_diffrn_reflns_Laue_measured_fraction_full 0.998
_diffrn_reflns_Laue_measured_fraction_max 0.997
_diffrn_reflns_limit_h_max 10
_diffrn_reflns_limit_h_min -9
_diffrn_reflns_limit_k_max 18
_diffrn_reflns_limit_k_min -20
_diffrn_reflns_limit_l_max 11
_diffrn_reflns_limit_l_min -11
_diffrn_reflns_number 11659
_diffrn_reflns_point_group_measured_fraction_full 0.998
_diffrn_reflns_point_group_measured_fraction_max 0.997
_diffrn_reflns_theta_full 25.242
_diffrn_reflns_theta_max 27.457
_diffrn_reflns_theta_min 3.208
_diffrn_standards_number 0
_exptl_absorpt_coefficient_mu 4.599
_exptl_absorpt_correction_T_max 0.871
_exptl_absorpt_correction_T_min 0.471
_exptl_absorpt_correction_type multi-scan
_exptl_absorpt_process_details 'ABSCOR (Rigaku, 1995)'
_exptl_crystal_colour yellow
_exptl_crystal_density_diffrn 1.801
_exptl_crystal_density_method 'not measured'
_exptl_crystal_description platelet
_exptl_crystal_F_000 636.00
_exptl_crystal_size_max 0.200
_exptl_crystal_size_mid 0.100
_exptl_crystal_size_min 0.030
_refine_diff_density_max 1.85
_refine_diff_density_min -1.71
_refine_ls_extinction_method none
_refine_ls_goodness_of_fit_ref 1.234
_refine_ls_hydrogen_treatment mixed
_refine_ls_number_parameters 167
_refine_ls_number_reflns 2822
_refine_ls_number_restraints 4
_refine_ls_R_factor_all 0.0464
_refine_ls_R_factor_gt 0.0326
_refine_ls_shift/su_max 0.000
_refine_ls_structure_factor_coef Fsqd
_refine_ls_weighting_details 'w = 1/[\s^2^(Fo^2^)+(0.0087P)^2^+5.3003P] where P=(Fo^2^+2Fc^2^)/3'
_refine_ls_weighting_scheme calc
_refine_ls_wR_factor_gt 0.0619
_refine_ls_wR_factor_ref 0.0847
_reflns_Friedel_coverage 0.000
_reflns_number_gt 2442
_reflns_number_total 2822
_reflns_threshold_expression F^2^>2.0\s(F^2^)
_cod_data_source_file c9qo00140a2.cif
_cod_data_source_block 131219SuHfCl2CpMe5
_cod_original_cell_volume 1195.02(11)
_cod_database_code 1554742

loop_
_space_group_symop_id
_space_group_symop_operation_xyz
1 +X,+Y,+Z
2 -X,1/2+Y,-Z
3 -X,-Y,-Z
4 +X,-1/2-Y,+Z

loop_
_atom_site_label
_atom_site_type_symbol
_atom_site_fract_x
_atom_site_fract_y
_atom_site_fract_z
_atom_site_U_iso_or_equiv
_atom_site_adp_type
_atom_site_occupancy
_atom_site_site_symmetry_order
_atom_site_calc_flag
_atom_site_refinement_flags_posn
_atom_site_refinement_flags_adp
_atom_site_refinement_flags_occupancy
Hf1 Hf 0.70831(4) 0.2500 0.25500(4) 0.01412(11) Uani 1 2 d S T P
Cl1 Cl 0.52378(17) 0.13839(9) 0.17807(16) 0.0233(3) Uani 1 1 d . . .
C1 C 0.9810(7) 0.2052(4) 0.1893(6) 0.0206(12) Uani 1 1 d . . .
C2 C 0.8708(7) 0.1781(3) 0.0720(6) 0.0178(11) Uani 1 1 d . . .
C3 C 0.7970(9) 0.2500 0.0017(8) 0.0143(15) Uani 1 2 d DS T P
C4 C 1.0980(7) 0.1491(5) 0.2817(8) 0.0370(17) Uani 1 1 d . . .
H4A H 1.1620 0.1824 0.3563 0.044 Uiso 1 1 calc R U .
H4B H 1.0351 0.1069 0.3301 0.044 Uiso 1 1 calc R U .
H4C H 1.1725 0.1218 0.2184 0.044 Uiso 1 1 calc R U .
C5 C 0.8456(8) 0.0903(3) 0.0197(7) 0.0275(14) Uani 1 1 d . . .
H5A H 0.7614 0.0891 -0.0637 0.033 Uiso 1 1 calc R U .
H5B H 0.9490 0.0684 -0.0111 0.033 Uiso 1 1 calc R U .
H5C H 0.8099 0.0561 0.0998 0.033 Uiso 1 1 calc R U .
C6 C 0.6760(10) 0.2500 -0.1307(9) 0.0221(18) Uani 1 2 d DS T P
C7 C 0.8607(9) 0.2500 0.4954(9) 0.0189(17) Uani 1 2 d S T P
H7 H 0.9833 0.2500 0.5118 0.023 Uiso 1 2 calc R U P
C8 C 0.7581(7) 0.1770(3) 0.5112(6) 0.0178(11) Uani 1 1 d . . .
C9 C 0.7803(8) 0.0918(4) 0.5590(6) 0.0251(13) Uani 1 1 d . . .
H9 H 0.8819 0.0645 0.5500 0.030 Uiso 1 1 calc R U .
C10 C 0.6526(7) 0.0500(3) 0.6180(6) 0.0223(13) Uani 1 1 d . . .
H10 H 0.6707 -0.0053 0.6521 0.027 Uiso 1 1 calc R U .
C11 C 0.4959(7) 0.0868(3) 0.6293(6) 0.0189(12) Uani 1 1 d . . .
C12 C 0.3608(8) 0.0741(4) 0.7361(7) 0.0266(14) Uani 1 1 d . . .
H12A H 0.2806 0.0313 0.6988 0.032 Uiso 1 1 calc R U .
H12B H 0.4090 0.0578 0.8353 0.032 Uiso 1 1 calc R U .
C13 C 0.2797(7) 0.1609(4) 0.7387(7) 0.0254(13) Uani 1 1 d . . .
C14 C 0.2048(7) 0.2062(4) 0.8436(7) 0.0295(14) Uani 1 1 d . . .
H14 H 0.1522 0.1774 0.9173 0.035 Uiso 1 1 calc R U .
C15 C 0.5950(6) 0.2063(3) 0.5035(6) 0.0151(11) Uani 1 1 d . . .
C16 C 0.4671(6) 0.1613(3) 0.5617(6) 0.0160(11) Uani 1 1 d . . .
C17 C 0.3394(7) 0.2074(4) 0.6244(6) 0.0189(12) Uani 1 1 d . . .
H6A H 0.734(5) 0.2500 -0.220(2) 0.08(4) Uiso 1 2 d DS . P
H6B H 0.609(6) 0.198(4) -0.131(4) 0.08(3) Uiso 1 1 d D . .

loop_
_atom_site_aniso_label
_atom_site_aniso_U_11
_atom_site_aniso_U_22
_atom_site_aniso_U_33
_atom_site_aniso_U_23
_atom_site_aniso_U_13
_atom_site_aniso_U_12
Hf1 0.00956(16) 0.02072(18) 0.01232(17) 0.000 0.00234(11) 0.000
Cl1 0.0201(7) 0.0304(8) 0.0197(7) -0.0034(5) 0.0034(6) -0.0087(6)
C1 0.017(3) 0.033(3) 0.012(3) 0.007(2) 0.003(2) 0.008(2)
C2 0.017(3) 0.021(3) 0.017(3) -0.002(2) 0.010(2) -0.003(2)
C3 0.011(4) 0.013(4) 0.021(4) 0.000 0.007(3) 0.000
C4 0.013(3) 0.066(5) 0.033(4) 0.009(3) 0.006(3) 0.022(3)
C5 0.034(4) 0.013(3) 0.038(4) 0.002(2) 0.017(3) 0.005(2)
C6 0.018(4) 0.033(5) 0.015(4) 0.000 0.000(3) 0.000
C7 0.010(4) 0.032(4) 0.016(4) 0.000 0.006(3) 0.000
C8 0.018(3) 0.023(3) 0.012(3) -0.006(2) 0.003(2) 0.000(2)
C9 0.032(3) 0.029(3) 0.014(3) -0.006(2) 0.002(3) 0.009(3)
C10 0.034(3) 0.012(3) 0.021(3) -0.003(2) -0.001(3) 0.004(2)
C11 0.026(3) 0.007(3) 0.024(3) -0.005(2) 0.003(2) -0.004(2)
C12 0.035(4) 0.023(3) 0.022(3) 0.004(2) 0.003(3) -0.013(3)
C13 0.021(3) 0.036(3) 0.019(3) 0.002(3) 0.000(2) -0.010(3)
C14 0.018(3) 0.048(4) 0.024(4) 0.004(3) 0.009(3) -0.003(3)
C15 0.012(3) 0.022(3) 0.011(3) -0.003(2) 0.000(2) 0.001(2)
C16 0.013(3) 0.024(3) 0.011(3) -0.007(2) -0.001(2) -0.005(2)
C17 0.015(3) 0.033(3) 0.008(3) 0.001(2) -0.001(2) -0.006(2)

loop_
_atom_type_symbol
_atom_type_description
_atom_type_scat_dispersion_real
_atom_type_scat_dispersion_imag
_atom_type_scat_source
C C 0.0033 0.0016
;
International Tables for Crystallography
(Vol. C, Tables 4.2.6.8 and 6.1.1.4)
;
H H 0.0000 0.0000
;
International Tables for Crystallography
(Vol. C, Table 6.1.1.4)
;
Cl Cl 0.1484 0.1585
;
International Tables for Crystallography
(Vol. C, Tables 4.2.6.8 and 6.1.1.4)
;
Hf Hf -0.5830 6.1852
;
International Tables for Crystallography
(Vol. C, Tables 4.2.6.8 and 6.1.1.4)
;

loop_
_geom_angle_atom_site_label_1
_geom_angle_atom_site_label_2
_geom_angle_atom_site_label_3
_geom_angle
_geom_angle_site_symmetry_1
_geom_angle_site_symmetry_3
Cl1 Hf1 Cl1 96.37(7) . 4_565
Cl1 Hf1 C7 121.45(9) . .
Cl1 Hf1 C7 121.45(9) 4_565 .
Cl1 Hf1 C1 134.64(13) . 4_565
Cl1 Hf1 C1 105.50(14) 4_565 4_565
C7 Hf1 C1 79.5(2) . 4_565
Cl1 Hf1 C1 105.50(14) . .
Cl1 Hf1 C1 134.64(13) 4_565 .
C7 Hf1 C1 79.5(2) . .
C1 Hf1 C1 34.0(3) 4_565 .
Cl1 Hf1 C3 87.45(12) . .
Cl1 Hf1 C3 87.45(12) 4_565 .
C7 Hf1 C3 132.3(2) . .
C1 Hf1 C3 55.2(2) 4_565 .
C1 Hf1 C3 55.2(2) . .
Cl1 Hf1 C2 79.45(13) . .
Cl1 Hf1 C2 120.30(14) 4_565 .
C7 Hf1 C2 110.1(2) . .
C1 Hf1 C2 55.20(17) 4_565 .
C1 Hf1 C2 32.83(18) . .
C3 Hf1 C2 33.29(16) . .
Cl1 Hf1 C2 120.30(14) . 4_565
Cl1 Hf1 C2 79.45(13) 4_565 4_565
C7 Hf1 C2 110.1(2) . 4_565
C1 Hf1 C2 32.83(18) 4_565 4_565
C1 Hf1 C2 55.20(17) . 4_565
C3 Hf1 C2 33.29(16) . 4_565
C2 Hf1 C2 54.9(2) . 4_565
Cl1 Hf1 C8 129.71(12) . 4_565
Cl1 Hf1 C8 88.26(12) 4_565 4_565
C7 Hf1 C8 33.34(15) . 4_565
C1 Hf1 C8 90.80(17) 4_565 4_565
C1 Hf1 C8 106.03(18) . 4_565
C3 Hf1 C8 142.84(16) . 4_565
C2 Hf1 C8 138.86(18) . 4_565
C2 Hf1 C8 109.81(18) 4_565 4_565
Cl1 Hf1 C8 88.26(12) . .
Cl1 Hf1 C8 129.71(12) 4_565 .
C7 Hf1 C8 33.34(15) . .
C1 Hf1 C8 106.03(18) 4_565 .
C1 Hf1 C8 90.80(17) . .
C3 Hf1 C8 142.84(16) . .
C2 Hf1 C8 109.81(18) . .
C2 Hf1 C8 138.86(18) 4_565 .
C8 Hf1 C8 53.4(2) 4_565 .
Cl1 Hf1 C15 101.07(12) . 4_565
Cl1 Hf1 C15 78.02(12) 4_565 4_565
C7 Hf1 C15 53.8(2) . 4_565
C1 Hf1 C15 121.90(17) 4_565 4_565
C1 Hf1 C15 133.23(18) . 4_565
C3 Hf1 C15 163.83(12) . 4_565
C2 Hf1 C15 161.63(17) . 4_565
C2 Hf1 C15 134.57(17) 4_565 4_565
C8 Hf1 C15 31.24(16) 4_565 4_565
C8 Hf1 C15 52.09(16) . 4_565
Cl1 Hf1 C15 78.02(12) . .
Cl1 Hf1 C15 101.07(12) 4_565 .
C7 Hf1 C15 53.8(2) . .
C1 Hf1 C15 133.23(18) 4_565 .
C1 Hf1 C15 121.90(17) . .
C3 Hf1 C15 163.83(12) . .
C2 Hf1 C15 134.57(17) . .
C2 Hf1 C15 161.63(17) 4_565 .
C8 Hf1 C15 52.09(16) 4_565 .
C8 Hf1 C15 31.24(16) . .
C15 Hf1 C15 31.1(2) 4_565 .
C2 C1 C1 108.1(3) . 4_565
C2 C1 C4 124.7(6) . .
C1 C1 C4 126.6(4) 4_565 .
C2 C1 Hf1 75.1(3) . .
C1 C1 Hf1 73.01(14) 4_565 .
C4 C1 Hf1 125.3(4) . .
C1 C2 C3 107.9(5) . .
C1 C2 C5 126.5(5) . .
C3 C2 C5 125.4(5) . .
C1 C2 Hf1 72.0(3) . .
C3 C2 Hf1 72.5(4) . .
C5 C2 Hf1 125.5(4) . .
C2 C3 C2 108.0(7) . 4_565
C2 C3 C6 125.9(3) . .
C2 C3 C6 125.9(3) 4_565 .
C2 C3 Hf1 74.2(4) . .
C2 C3 Hf1 74.2(4) 4_565 .
C6 C3 Hf1 121.8(5) . .
C1 C4 H4A 109.5 . .
C1 C4 H4B 109.5 . .
H4A C4 H4B 109.5 . .
C1 C4 H4C 109.5 . .
H4A C4 H4C 109.5 . .
H4B C4 H4C 109.5 . .
C2 C5 H5A 109.5 . .
C2 C5 H5B 109.5 . .
H5A C5 H5B 109.5 . .
C2 C5 H5C 109.5 . .
H5A C5 H5C 109.5 . .
H5B C5 H5C 109.5 . .
C3 C6 H6A 110(2) . .
C3 C6 H6B 109(3) . .
H6A C6 H6B 108(3) . .
C8 C7 C8 107.4(6) 4_565 .
C8 C7 Hf1 80.6(4) 4_565 .
C8 C7 Hf1 80.6(4) . .
C8 C7 H7 124.2 4_565 .
C8 C7 H7 124.2 . .
Hf1 C7 H7 124.2 . .
C15 C8 C9 115.2(5) . .
C15 C8 C7 105.9(5) . .
C9 C8 C7 137.4(6) . .
C15 C8 Hf1 74.5(3) . .
C9 C8 Hf1 134.5(4) . .
C7 C8 Hf1 66.1(4) . .
C10 C9 C8 119.8(5) . .
C10 C9 H9 120.1 . .
C8 C9 H9 120.1 . .
C9 C10 C11 122.6(5) . .
C9 C10 H10 118.7 . .
C11 C10 H10 118.7 . .
C16 C11 C10 117.0(5) . .
C16 C11 C12 107.2(5) . .
C10 C11 C12 133.5(5) . .
C13 C12 C11 102.8(4) . .
C13 C12 H12A 111.2 . .
C11 C12 H12A 111.2 . .
C13 C12 H12B 111.2 . .
C11 C12 H12B 111.2 . .
H12A C12 H12B 109.1 . .
C14 C13 C17 115.9(6) . .
C14 C13 C12 134.4(6) . .
C17 C13 C12 106.9(5) . .
C13 C14 C14 121.6(4) . 4_565
C13 C14 H14 119.2 . .
C14 C14 H14 119.2 4_565 .
C15 C15 C8 109.6(3) 4_565 .
C15 C15 C16 120.8(3) 4_565 .
C8 C15 C16 122.5(5) . .
C15 C15 Hf1 74.46(11) 4_565 .
C8 C15 Hf1 74.2(3) . .
C16 C15 Hf1 142.4(4) . .
C11 C16 C15 121.2(5) . .
C11 C16 C17 112.1(5) . .
C15 C16 C17 118.1(5) . .
C17 C17 C13 122.1(3) 4_565 .
C17 C17 C16 121.0(3) 4_565 .
C13 C17 C16 109.5(5) . .

loop_
_geom_bond_atom_site_label_1
_geom_bond_atom_site_label_2
_geom_bond_distance
_geom_bond_site_symmetry_2
Hf1 Cl1 2.4087(13) .
Hf1 Cl1 2.4087(13) 4_565
Hf1 C7 2.425(8) .
Hf1 C1 2.467(5) 4_565
Hf1 C1 2.467(5) .
Hf1 C3 2.484(7) .
Hf1 C2 2.506(5) .
Hf1 C2 2.506(5) 4_565
Hf1 C8 2.616(6) 4_565
Hf1 C8 2.616(6) .
Hf1 C15 2.621(5) 4_565
Hf1 C15 2.621(5) .
C1 C2 1.406(8) .
C1 C1 1.441(11) 4_565
C1 C4 1.515(8) .
C2 C3 1.430(7) .
C2 C5 1.499(8) .
C3 C2 1.430(7) 4_565
C3 C6 1.492(11) .
C4 H4A 0.9800 .
C4 H4B 0.9800 .
C4 H4C 0.9800 .
C5 H5A 0.9800 .
C5 H5B 0.9800 .
C5 H5C 0.9800 .
C6 H6A 0.98(2) .
C6 H6B 1.00(4) .
C7 C8 1.458(7) 4_565
C7 C8 1.458(7) .
C7 H7 1.0000 .
C8 C15 1.410(7) .
C8 C9 1.444(8) .
C9 C10 1.390(9) .
C9 H9 0.9500 .
C10 C11 1.422(8) .
C10 H10 0.9500 .
C11 C16 1.359(7) .
C11 C12 1.550(8) .
C12 C13 1.547(9) .
C12 H12A 0.9900 .
C12 H12B 0.9900 .
C13 C14 1.388(9) .
C13 C17 1.405(8) .
C14 C14 1.409(13) 4_565
C14 H14 0.9500 .
C15 C15 1.405(10) 4_565
C15 C16 1.414(7) .
C16 C17 1.439(8) .
C17 C17 1.371(11) 4_565

loop_
_geom_torsion_atom_site_label_1
_geom_torsion_atom_site_label_2
_geom_torsion_atom_site_label_3
_geom_torsion_atom_site_label_4
_geom_torsion
_geom_torsion_site_symmetry_1
_geom_torsion_site_symmetry_4
C1 C1 C2 C3 -2.1(5) 4_565 .
C4 C1 C2 C3 -173.1(6) . .
Hf1 C1 C2 C3 64.1(4) . .
C1 C1 C2 C5 172.5(5) 4_565 .
C4 C1 C2 C5 1.6(9) . .
Hf1 C1 C2 C5 -121.3(5) . .
C1 C1 C2 Hf1 -66.15(13) 4_565 .
C4 C1 C2 Hf1 122.9(5) . .
C1 C2 C3 C2 3.4(8) . 4_565
C5 C2 C3 C2 -171.3(4) . 4_565
Hf1 C2 C3 C2 67.2(5) . 4_565
C1 C2 C3 C6 178.1(7) . .
C5 C2 C3 C6 3.4(10) . .
Hf1 C2 C3 C6 -118.1(7) . .
C1 C2 C3 Hf1 -63.8(4) . .
C5 C2 C3 Hf1 121.5(5) . .
C8 C7 C8 C15 12.3(8) 4_565 .
Hf1 C7 C8 C15 -64.6(4) . .
C8 C7 C8 C9 -152.4(5) 4_565 .
Hf1 C7 C8 C9 130.6(7) . .
C8 C7 C8 Hf1 76.9(5) 4_565 .
C15 C8 C9 C10 -11.4(8) . .
C7 C8 C9 C10 152.4(7) . .
Hf1 C8 C9 C10 -104.2(6) . .
C8 C9 C10 C11 2.3(9) . .
C9 C10 C11 C16 8.7(8) . .
C9 C10 C11 C12 -151.6(6) . .
C16 C11 C12 C13 -11.6(6) . .
C10 C11 C12 C13 150.1(6) . .
C11 C12 C13 C14 -148.4(7) . .
C11 C12 C13 C17 11.3(6) . .
C17 C13 C14 C14 -6.6(7) . 4_565
C12 C13 C14 C14 151.7(5) . 4_565
C9 C8 C15 C15 161.0(4) . 4_565
C7 C8 C15 C15 -7.7(5) . 4_565
Hf1 C8 C15 C15 -66.67(14) . 4_565
C9 C8 C15 C16 10.4(8) . .
C7 C8 C15 C16 -158.3(5) . .
Hf1 C8 C15 C16 142.7(5) . .
C9 C8 C15 Hf1 -132.4(5) . .
C7 C8 C15 Hf1 58.9(4) . .
C10 C11 C16 C15 -9.9(8) . .
C12 C11 C16 C15 155.2(5) . .
C10 C11 C16 C17 -157.2(5) . .
C12 C11 C16 C17 7.9(6) . .
C15 C15 C16 C11 -147.1(4) 4_565 .
C8 C15 C16 C11 0.3(8) . .
Hf1 C15 C16 C11 107.7(7) . .
C15 C15 C16 C17 -1.6(6) 4_565 .
C8 C15 C16 C17 145.8(5) . .
Hf1 C15 C16 C17 -106.9(6) . .
C14 C13 C17 C17 6.6(7) . 4_565
C12 C13 C17 C17 -157.4(3) . 4_565
C14 C13 C17 C16 156.7(5) . .
C12 C13 C17 C16 -7.3(6) . .
C11 C16 C17 C17 150.1(3) . 4_565
C15 C16 C17 C17 1.6(6) . 4_565
C11 C16 C17 C13 -0.4(7) . .
C15 C16 C17 C13 -148.8(5) . .
